data_2213353
loop_
_publ_author_name
'Zhong-Zhen Zhou'
'Hong-Bin Zhou'

_publ_section_title
;
 4a,5-Dihydro-2<i>H</i>-chromeno[4,3-<i>c</i>]pyridazin-3(4<i>H</i>)-one
;
_journal_coeditor_code HB2364
_journal_issue 5
_journal_name_full 'Acta Crystallographica Section E'
_journal_page_first o2512
_journal_page_last o2512
_journal_paper_doi 10.1107/S1600536807017837
_journal_volume 63
_journal_year 2007
_chemical_formula_iupac 'C11 H10 N2 O2'
_chemical_formula_moiety 'C11 H10 N2 O2'
_chemical_formula_sum 'C11 H10 N2 O2'
_chemical_formula_weight 202.21
_chemical_name_systematic
;
4a,5-Dihydro-2H-chromeno[4,3-c]pyridazin-3(4H)-one
;
_space_group_IT_number 29
_symmetry_cell_setting orthorhombic
_symmetry_space_group_name_Hall 'P 2c -2ac'
_symmetry_space_group_name_H-M 'P c a 21'
_atom_sites_solution_hydrogens geom
_atom_sites_solution_primary direct
_atom_sites_solution_secondary difmap
_audit_creation_method SHELXL97
_cell_angle_alpha 90.00
_cell_angle_beta 90.00
_cell_angle_gamma 90.00
_cell_formula_units_Z 8
_cell_length_a 7.6838(10)
_cell_length_b 7.4659(9)
_cell_length_c 33.322(4)
_cell_measurement_reflns_used 1006
_cell_measurement_temperature 292(2)
_cell_measurement_theta_max 19.83
_cell_measurement_theta_min 2.44
_cell_volume 1911.6(4)
_computing_cell_refinement 'SAINT (Bruker, 2001)'
_computing_data_collection 'SMART (Bruker, 2001)'
_computing_data_reduction SAINT
_computing_molecular_graphics 'PLATON (Spek, 2003)'
_computing_publication_material 'SHELXTL (Bruker, 2001)'
_computing_structure_refinement 'SHELXL97 (Sheldrick, 1997)'
_computing_structure_solution 'SHELXS97 (Sheldrick, 1997)'
_diffrn_ambient_temperature 292(2)
_diffrn_measured_fraction_theta_full 0.997
_diffrn_measured_fraction_theta_max 0.997
_diffrn_measurement_device_type 'Bruker SMART 4K CCD area-detector'
_diffrn_measurement_method \w
_diffrn_radiation_monochromator graphite
_diffrn_radiation_source 'fine-focus sealed tube'
_diffrn_radiation_type MoK\a
_diffrn_radiation_wavelength 0.71073
_diffrn_reflns_av_R_equivalents 0.0573
_diffrn_reflns_av_sigmaI/netI 0.0386
_diffrn_reflns_limit_h_max 9
_diffrn_reflns_limit_h_min -9
_diffrn_reflns_limit_k_max 9
_diffrn_reflns_limit_k_min -8
_diffrn_reflns_limit_l_max 36
_diffrn_reflns_limit_l_min -41
_diffrn_reflns_number 9576
_diffrn_reflns_theta_full 26.00
_diffrn_reflns_theta_max 26.00
_diffrn_reflns_theta_min 1.22
_exptl_absorpt_coefficient_mu 0.099
_exptl_absorpt_correction_T_max 0.990
_exptl_absorpt_correction_T_min 0.961
_exptl_absorpt_correction_type multi-scan
_exptl_absorpt_process_details '(SADABS; Sheldrick, 1996)'
_exptl_crystal_colour colourless
_exptl_crystal_density_diffrn 1.405
_exptl_crystal_density_method 'not measured'
_exptl_crystal_description block
_exptl_crystal_F_000 848
_exptl_crystal_size_max 0.40
_exptl_crystal_size_mid 0.30
_exptl_crystal_size_min 0.10
_refine_diff_density_max 0.189
_refine_diff_density_min -0.182
_refine_ls_abs_structure_details none
_refine_ls_extinction_method none
_refine_ls_goodness_of_fit_ref 1.003
_refine_ls_hydrogen_treatment constr
_refine_ls_matrix_type full
_refine_ls_number_parameters 271
_refine_ls_number_reflns 1906
_refine_ls_number_restraints 1
_refine_ls_restrained_S_all 1.002
_refine_ls_R_factor_all 0.0977
_refine_ls_R_factor_gt 0.0569
_refine_ls_shift/su_max 0.000
_refine_ls_shift/su_mean 0.000
_refine_ls_structure_factor_coef Fsqd
_refine_ls_weighting_details 'calc w = 1/[\s^2^(Fo^2^)+(0.1059P)^2^] where P=(Fo^2^+2Fc^2^)/3'
_refine_ls_weighting_scheme calc
_refine_ls_wR_factor_gt 0.1462
_refine_ls_wR_factor_ref 0.1786
_reflns_number_gt 1211
_reflns_number_total 1906
_reflns_threshold_expression I>2\s(I)
_cod_data_source_file hb2364.cif
_cod_data_source_block I
_cod_depositor_comments
;
The following automatic conversions were performed:
'_symmetry_cell_setting' value 'Orthorhombic' changed to 'orthorhombic'
according to '/home/saulius/struct/CIF-dictionaries/cif_core.dic'
dictionary named 'cif_core.dic' version 2.4.1 from 2010-06-29.

Automatic conversion script
Id: cif_fix_enum 1527 2010-12-29 10:47:43Z saulius 

The following automatic conversions were performed:

'_symmetry_cell_setting' value 'Orthorhombic' changed to
'orthorhombic' according to
/home/saulius/struct/CIF-dictionaries/cif_core.dic dictionary named
'cif_core.dic' version 2.4.1 from 2010-06-29.

Automatic conversion script
Id: cif_fix_values 1715 2011-07-08 13:25:40Z adriana 
;
_cod_database_code 2213353
_cod_database_fobs_code 2213353

loop_
_symmetry_equiv_pos_as_xyz
'x, y, z'
'-x, -y, z+1/2'
'-x+1/2, y, z+1/2'
'x+1/2, -y, z'

loop_
_atom_site_type_symbol
_atom_site_label
_atom_site_fract_x
_atom_site_fract_y
_atom_site_fract_z
_atom_site_U_iso_or_equiv
_atom_site_adp_type
_atom_site_calc_flag
_atom_site_refinement_flags
_atom_site_occupancy
O O1 0.0527(7) 0.8659(5) 0.46763(15) 0.0732(14) Uani d . 1
O O2 0.3726(8) 0.6504(6) 0.30959(14) 0.0791(15) Uani d . 1
N N1 0.2055(7) 0.4405(7) 0.39697(15) 0.0498(13) Uani d . 1
N N2 0.2621(11) 0.4758(7) 0.3587(2) 0.0586(18) Uani d . 1
H H2A 0.2644 0.3867 0.3423 0.070 Uiso d R 1
C C12 0.0380(9) 0.6931(10) 0.4825(2) 0.0565(17) Uani d . 1
C C13 -0.0268(11) 0.6771(12) 0.5207(2) 0.069(2) Uani d . 1
H H13 -0.0574 0.7775 0.5357 0.083 Uiso calc R 1
C C14 -0.0450(13) 0.5037(13) 0.5364(3) 0.077(3) Uani d . 1
H H14 -0.0935 0.4879 0.5617 0.093 Uiso calc R 1
C C15 0.0090(12) 0.3538(12) 0.5143(2) 0.067(2) Uani d . 1
H H15 -0.0014 0.2394 0.5250 0.081 Uiso calc R 1
C C16 0.0767(10) 0.3773(10) 0.4771(2) 0.0600(19) Uani d . 1
H H16 0.1156 0.2770 0.4632 0.072 Uiso calc R 1
C C17 0.0910(8) 0.5450(10) 0.45849(18) 0.0461(16) Uani d . 1
C C18 0.1612(8) 0.5739(9) 0.41872(17) 0.0483(15) Uani d . 1
C C19 0.1671(11) 0.7619(8) 0.4037(2) 0.070(2) Uani d . 1
H H19 0.0555 0.7799 0.3901 0.083 Uiso calc R 1
C C20 0.1670(11) 0.8928(8) 0.4369(2) 0.074(2) Uani d . 1
H H20A 0.2834 0.8961 0.4482 0.089 Uiso calc R 1
H H20B 0.1440 1.0101 0.4256 0.089 Uiso calc R 1
C C21 0.2986(12) 0.7876(8) 0.3726(2) 0.080(2) Uani d . 1
H H21A 0.4107 0.8052 0.3854 0.096 Uiso calc R 1
H H21B 0.2713 0.8960 0.3579 0.096 Uiso calc R 1
C C22 0.3133(10) 0.6356(8) 0.34363(18) 0.0614(18) Uani d . 1
O O3 0.6970(7) 0.3665(6) 0.15967(16) 0.0803(15) Uani d . 1
O O4 0.3727(8) 0.1510(6) 0.31826(13) 0.0788(15) Uani d . 1
N N3 0.5429(7) -0.0626(7) 0.23097(16) 0.0487(13) Uani d . 1
N N4 0.4795(11) -0.0232(7) 0.26994(17) 0.0588(19) Uani d . 1
H H4A 0.4693 -0.1125 0.2860 0.071 Uiso d R 1
C C1 0.7049(9) 0.1930(9) 0.1460(2) 0.0535(17) Uani d . 1
C C2 0.7724(11) 0.1683(11) 0.1079(2) 0.064(2) Uani d . 1
H H2 0.8062 0.2672 0.0928 0.076 Uiso calc R 1
C C3 0.7898(13) 0.0023(9) 0.0922(2) 0.059(2) Uani d . 1
H H3 0.8326 -0.0114 0.0663 0.071 Uiso calc R 1
C C4 0.7455(11) -0.1456(10) 0.1141(2) 0.060(2) Uani d . 1
H H4 0.7629 -0.2600 0.1038 0.072 Uiso calc R 1
C C5 0.6731(8) -0.1215(9) 0.15232(19) 0.0497(16) Uani d . 1
H H5 0.6402 -0.2212 0.1672 0.060 Uiso calc R 1
C C6 0.6500(8) 0.0464(10) 0.16813(18) 0.0447(14) Uani d . 1
C C7 0.5879(8) 0.0760(7) 0.20934(18) 0.0455(14) Uani d . 1
C C8 0.5825(11) 0.2660(9) 0.2245(2) 0.0686(19) Uani d . 1
H H8 0.6940 0.2851 0.2381 0.082 Uiso calc R 1
C C9 0.5791(12) 0.3946(7) 0.1915(2) 0.075(2) Uani d . 1
H H9A 0.4624 0.3958 0.1804 0.090 Uiso calc R 1
H H9B 0.6011 0.5126 0.2026 0.090 Uiso calc R 1
C C10 0.4477(12) 0.2895(8) 0.2557(2) 0.078(2) Uani d . 1
H H10A 0.3362 0.3079 0.2427 0.094 Uiso calc R 1
H H10B 0.4742 0.3968 0.2710 0.094 Uiso calc R 1
C C11 0.4322(9) 0.1362(8) 0.28399(18) 0.0553(17) Uani d . 1

loop_
_atom_site_aniso_label
_atom_site_aniso_U_11
_atom_site_aniso_U_22
_atom_site_aniso_U_33
_atom_site_aniso_U_12
_atom_site_aniso_U_13
_atom_site_aniso_U_23
O1 0.097(4) 0.052(3) 0.070(3) 0.009(2) 0.022(3) -0.017(2)
O2 0.130(4) 0.053(2) 0.054(3) 0.000(3) 0.020(3) 0.005(2)
N1 0.072(4) 0.044(3) 0.034(3) 0.002(3) -0.003(2) -0.002(2)
N2 0.088(5) 0.037(3) 0.051(4) -0.006(3) -0.015(3) 0.000(2)
C12 0.058(4) 0.059(4) 0.052(4) -0.002(3) 0.003(3) -0.016(3)
C13 0.065(5) 0.076(5) 0.066(5) -0.011(4) 0.013(4) -0.022(4)
C14 0.052(6) 0.115(9) 0.066(6) -0.003(4) -0.011(4) -0.013(4)
C15 0.063(5) 0.082(6) 0.057(5) 0.006(4) 0.002(4) 0.008(4)
C16 0.065(5) 0.058(4) 0.056(5) 0.005(4) -0.011(4) 0.004(4)
C17 0.047(4) 0.050(3) 0.041(4) 0.018(3) 0.000(3) -0.006(3)
C18 0.051(4) 0.056(4) 0.037(3) 0.002(3) 0.002(3) -0.004(3)
C19 0.105(6) 0.041(4) 0.062(4) 0.005(3) 0.010(4) -0.002(3)
C20 0.107(6) 0.056(4) 0.060(4) 0.014(4) 0.015(4) -0.009(3)
C21 0.133(7) 0.047(4) 0.059(4) -0.008(4) 0.035(5) 0.000(3)
C22 0.093(6) 0.053(4) 0.038(3) 0.004(4) 0.003(4) -0.005(3)
O3 0.109(4) 0.056(3) 0.075(3) -0.009(3) 0.031(3) 0.011(2)
O4 0.143(5) 0.050(2) 0.043(2) 0.006(3) 0.025(3) -0.001(2)
N3 0.065(4) 0.040(3) 0.041(3) 0.001(3) 0.002(2) 0.003(2)
N4 0.094(5) 0.045(3) 0.037(3) -0.005(3) 0.032(3) 0.006(2)
C1 0.053(4) 0.049(4) 0.059(4) -0.003(3) 0.004(3) 0.008(3)
C2 0.065(5) 0.081(5) 0.045(4) -0.011(4) 0.007(3) 0.010(4)
C3 0.067(6) 0.078(6) 0.032(4) 0.004(3) 0.018(4) 0.001(3)
C4 0.072(5) 0.064(4) 0.044(4) 0.007(4) -0.006(3) -0.017(4)
C5 0.052(4) 0.054(4) 0.043(3) -0.002(3) 0.002(3) 0.005(3)
C6 0.032(3) 0.058(4) 0.044(3) 0.015(3) -0.013(3) 0.002(3)
C7 0.054(4) 0.035(3) 0.048(3) -0.001(2) -0.012(3) 0.006(3)
C8 0.096(5) 0.049(4) 0.061(4) 0.002(3) 0.011(4) 0.001(3)
C9 0.116(6) 0.038(3) 0.073(5) -0.003(3) 0.023(5) 0.005(3)
C10 0.125(7) 0.041(4) 0.068(4) -0.001(4) 0.009(4) 0.005(3)
C11 0.078(5) 0.042(3) 0.046(4) 0.001(3) 0.002(3) -0.003(3)

loop_
_atom_type_symbol
_atom_type_description
_atom_type_scat_dispersion_real
_atom_type_scat_dispersion_imag
_atom_type_scat_source
C C 0.0033 0.0016 'International Tables Vol C Tables 4.2.6.8 and 6.1.1.4'
H H 0.0000 0.0000 'International Tables Vol C Tables 4.2.6.8 and 6.1.1.4'
N N 0.0061 0.0033 'International Tables Vol C Tables 4.2.6.8 and 6.1.1.4'
O O 0.0106 0.0060 'International Tables Vol C Tables 4.2.6.8 and 6.1.1.4'

loop_
_geom_angle_atom_site_label_1
_geom_angle_atom_site_label_2
_geom_angle_atom_site_label_3
_geom_angle
C20 O1 C12 117.3(5)
C18 N1 N2 117.5(6)
C22 N2 N1 127.3(6)
C22 N2 H2A 116.1
N1 N2 H2A 116.6
C13 C12 O1 116.2(6)
C13 C12 C17 123.9(8)
O1 C12 C17 119.9(6)
C12 C13 C14 117.5(8)
C12 C13 H13 121.3
C14 C13 H13 121.3
C15 C14 C13 120.8(9)
C15 C14 H14 119.6
C13 C14 H14 119.6
C16 C15 C14 119.4(9)
C16 C15 H15 120.3
C14 C15 H15 120.3
C15 C16 C17 123.4(7)
C15 C16 H16 118.3
C17 C16 H16 118.3
C16 C17 C12 115.0(6)
C16 C17 C18 124.6(7)
C12 C17 C18 120.3(7)
N1 C18 C17 120.1(7)
N1 C18 C19 122.4(6)
C17 C18 C19 117.3(6)
C21 C19 C20 116.4(6)
C21 C19 C18 112.5(5)
C20 C19 C18 111.9(6)
C21 C19 H19 104.9
C20 C19 H19 104.9
C18 C19 H19 104.9
O1 C20 C19 117.7(6)
O1 C20 H20A 107.9
C19 C20 H20A 107.9
O1 C20 H20B 107.9
C19 C20 H20B 107.9
H20A C20 H20B 107.2
C19 C21 C22 114.3(6)
C19 C21 H21A 108.7
C22 C21 H21A 108.7
C19 C21 H21B 108.7
C22 C21 H21B 108.7
H21A C21 H21B 107.6
O2 C22 N2 122.0(6)
O2 C22 C21 123.9(6)
N2 C22 C21 114.0(6)
C1 O3 C9 114.7(5)
C7 N3 N4 115.5(5)
C11 N4 N3 127.1(5)
C11 N4 H4A 116.7
N3 N4 H4A 116.2
O3 C1 C2 116.5(6)
O3 C1 C6 123.7(6)
C2 C1 C6 119.8(7)
C3 C2 C1 120.9(7)
C3 C2 H2 119.6
C1 C2 H2 119.6
C2 C3 C4 120.8(7)
C2 C3 H3 119.6
C4 C3 H3 119.6
C3 C4 C5 118.6(7)
C3 C4 H4 120.7
C5 C4 H4 120.7
C6 C5 C4 121.2(6)
C6 C5 H5 119.4
C4 C5 H5 119.4
C5 C6 C1 118.6(6)
C5 C6 C7 122.6(7)
C1 C6 C7 118.5(6)
N3 C7 C6 118.8(6)
N3 C7 C8 123.6(6)
C6 C7 C8 117.6(5)
C9 C8 C10 116.1(6)
C9 C8 C7 111.6(5)
C10 C8 C7 111.5(6)
C9 C8 H8 105.6
C10 C8 H8 105.6
C7 C8 H8 105.6
O3 C9 C8 117.2(6)
O3 C9 H9A 108.0
C8 C9 H9A 108.0
O3 C9 H9B 108.0
C8 C9 H9B 108.0
H9A C9 H9B 107.2
C8 C10 C11 114.3(6)
C8 C10 H10A 108.7
C11 C10 H10A 108.7
C8 C10 H10B 108.7
C11 C10 H10B 108.7
H10A C10 H10B 107.6
O4 C11 N4 120.4(5)
O4 C11 C10 123.1(6)
N4 C11 C10 116.4(6)

loop_
_geom_bond_atom_site_label_1
_geom_bond_atom_site_label_2
_geom_bond_distance
O1 C20 1.363(8)
O1 C12 1.386(8)
O2 C22 1.228(7)
N1 C18 1.278(8)
N1 N2 1.373(9)
N2 C22 1.353(8)
N2 H2A 0.8611
C12 C13 1.373(10)
C12 C17 1.425(9)
C13 C14 1.403(13)
C13 H13 0.9300
C14 C15 1.402(12)
C14 H14 0.9300
C15 C16 1.355(11)
C15 H15 0.9300
C16 C17 1.401(9)
C16 H16 0.9300
C17 C18 1.447(9)
C18 C19 1.490(9)
C19 C21 1.460(9)
C19 C20 1.475(9)
C19 H19 0.9800
C20 H20A 0.9700
C20 H20B 0.9700
C21 C22 1.495(8)
C21 H21A 0.9700
C21 H21B 0.9700
O3 C1 1.374(8)
O3 C9 1.411(8)
O4 C11 1.235(7)
N3 C7 1.308(8)
N3 N4 1.418(8)
N4 C11 1.330(7)
N4 H4A 0.8591
C1 C2 1.385(10)
C1 C6 1.386(10)
C2 C3 1.350(11)
C2 H2 0.9300
C3 C4 1.365(10)
C3 H3 0.9300
C4 C5 1.403(10)
C4 H4 0.9300
C5 C6 1.371(9)
C5 H5 0.9300
C6 C7 1.470(9)
C7 C8 1.506(9)
C8 C9 1.458(9)
C8 C10 1.480(10)
C8 H8 0.9800
C9 H9A 0.9700
C9 H9B 0.9700
C10 C11 1.487(8)
C10 H10A 0.9700
C10 H10B 0.9700

loop_
_geom_hbond_atom_site_label_D
_geom_hbond_atom_site_label_H
_geom_hbond_atom_site_label_A
_geom_hbond_site_symmetry_A
_geom_hbond_distance_DH
_geom_hbond_distance_HA
_geom_hbond_distance_DA
_geom_hbond_angle_DHA
N2 H2A O4 . 0.86 2.11 2.902(7) 154
N4 H4A O2 1_545 0.86 2.07 2.891(7) 159
C21 H21B O4 1_565 0.97 2.44 3.312(8) 149

loop_
_geom_torsion_atom_site_label_1
_geom_torsion_atom_site_label_2
_geom_torsion_atom_site_label_3
_geom_torsion_atom_site_label_4
_geom_torsion
C18 N1 N2 C22 15.7(12)
C20 O1 C12 C13 158.2(7)
C20 O1 C12 C17 -21.0(10)
O1 C12 C13 C14 179.3(7)
C17 C12 C13 C14 -1.6(12)
C12 C13 C14 C15 3.0(13)
C13 C14 C15 C16 -1.2(14)
C14 C15 C16 C17 -2.2(12)
C15 C16 C17 C12 3.4(11)
C15 C16 C17 C18 -179.4(7)
C13 C12 C17 C16 -1.5(11)
O1 C12 C17 C16 177.6(6)
C13 C12 C17 C18 -178.8(7)
O1 C12 C17 C18 0.3(10)
N2 N1 C18 C17 176.5(6)
N2 N1 C18 C19 0.8(10)
C16 C17 C18 N1 4.3(10)
C12 C17 C18 N1 -178.6(6)
C16 C17 C18 C19 -179.8(7)
C12 C17 C18 C19 -2.8(10)
N1 C18 C19 C21 -27.9(10)
C17 C18 C19 C21 156.3(7)
N1 C18 C19 C20 -161.1(7)
C17 C18 C19 C20 23.1(9)
C12 O1 C20 C19 44.5(9)
C21 C19 C20 O1 -176.1(6)
C18 C19 C20 O1 -44.8(10)
C20 C19 C21 C22 170.1(6)
C18 C19 C21 C22 39.1(10)
N1 N2 C22 O2 175.1(7)
N1 N2 C22 C21 -2.1(12)
C19 C21 C22 O2 156.8(7)
C19 C21 C22 N2 -26.0(10)
C7 N3 N4 C11 13.0(12)
C9 O3 C1 C2 160.0(7)
C9 O3 C1 C6 -20.1(10)
O3 C1 C2 C3 178.2(8)
C6 C1 C2 C3 -1.7(12)
C1 C2 C3 C4 -1.7(15)
C2 C3 C4 C5 3.2(14)
C3 C4 C5 C6 -1.3(11)
C4 C5 C6 C1 -2.0(10)
C4 C5 C6 C7 -174.9(6)
O3 C1 C6 C5 -176.4(6)
C2 C1 C6 C5 3.5(10)
O3 C1 C6 C7 -3.2(10)
C2 C1 C6 C7 176.7(6)
N4 N3 C7 C6 -178.2(6)
N4 N3 C7 C8 2.8(10)
C5 C6 C7 N3 -4.2(9)
C1 C6 C7 N3 -177.1(6)
C5 C6 C7 C8 174.8(6)
C1 C6 C7 C8 1.9(9)
N3 C7 C8 C9 -159.9(7)
C6 C7 C8 C9 21.1(9)
N3 C7 C8 C10 -28.3(10)
C6 C7 C8 C10 152.8(6)
C1 O3 C9 C8 45.9(9)
C10 C8 C9 O3 -175.0(7)
C7 C8 C9 O3 -45.7(10)
C9 C8 C10 C11 168.0(7)
C7 C8 C10 C11 38.7(9)
N3 N4 C11 O4 177.3(7)
N3 N4 C11 C10 -0.1(12)
C8 C10 C11 O4 155.8(7)
C8 C10 C11 N4 -26.9(10)

loop_
_cod_related_entry_id
_cod_related_entry_database
_cod_related_entry_code
1 ChemSpider 2335516
